data_7112518
loop_
_publ_author_name
'MacDonald, Elizabeth'
'Doyle, Lauren'
'Chitnis, Saurabh S.'
'Werner-Zwanziger, Ulrike'
'Burford, Neil'
'Decken, Andreas'

_publ_section_title
;
 Me3P complexes of p-block Lewis acids SnCl4, SnCl3+ and SnCl2(2+).
;
_journal_issue 64
_journal_name_full 'Chemical communications (Cambridge, England)'
_journal_page_first 7922
_journal_page_last 7924
_journal_paper_doi 10.1039/c2cc33206j
_journal_volume 48
_journal_year 2012
_chemical_formula_moiety 'C6 H18 Cl4 P2 Sn'
_chemical_formula_sum 'C6 H18 Cl4 P2 Sn'
_chemical_formula_weight 412.63
_space_group_IT_number 14
_symmetry_cell_setting monoclinic
_symmetry_Int_Tables_number 14
_symmetry_space_group_name_Hall '-P 2ybc'
_symmetry_space_group_name_H-M 'P 1 21/c 1'
_atom_sites_solution_hydrogens geom
_atom_sites_solution_primary direct
_atom_sites_solution_secondary difmap
_audit_creation_method SHELXL-97
_cell_angle_alpha 90.00
_cell_angle_beta 100.204(2)
_cell_angle_gamma 90.00
_cell_formula_units_Z 2
_cell_length_a 6.6923(14)
_cell_length_b 8.4333(17)
_cell_length_c 13.376(3)
_cell_measurement_reflns_used 2215
_cell_measurement_temperature 188(1)
_cell_measurement_theta_max 28.38
_cell_measurement_theta_min 2.87
_cell_volume 743.0(3)
_computing_cell_refinement 'Bruker SMART'
_computing_data_collection 'Bruker SMART'
_computing_data_reduction 'Bruker SAINT'
_computing_molecular_graphics 'Bruker SHELXTL (Sheldrick, 2008)'
_computing_publication_material 'Bruker SHELXTL (Sheldrick, 2008)'
_computing_structure_refinement 'SHELXL-97 (Sheldrick, 2008)'
_computing_structure_solution 'SHELXS-97 (Sheldrick, 2008)'
_diffrn_ambient_temperature 188(1)
_diffrn_measured_fraction_theta_full 0.999
_diffrn_measured_fraction_theta_max 0.974
_diffrn_measurement_device_type 'Bruker AXS SMART1000/P4'
_diffrn_measurement_method '\f and \w scans'
_diffrn_radiation_monochromator graphite
_diffrn_radiation_probe x-ray
_diffrn_radiation_type MoK\a
_diffrn_radiation_wavelength 0.71073
_diffrn_reflns_av_R_equivalents 0.0315
_diffrn_reflns_av_sigmaI/netI 0.0324
_diffrn_reflns_limit_h_max 8
_diffrn_reflns_limit_h_min 0
_diffrn_reflns_limit_k_max 10
_diffrn_reflns_limit_k_min -10
_diffrn_reflns_limit_l_max 17
_diffrn_reflns_limit_l_min -17
_diffrn_reflns_number 3093
_diffrn_reflns_theta_full 25.00
_diffrn_reflns_theta_max 27.49
_diffrn_reflns_theta_min 2.87
_diffrn_source 'fine-focus sealed tube'
_diffrn_source_type K760
_diffrn_standards_decay_% 0
_diffrn_standards_interval_count 0
_diffrn_standards_interval_time 0
_diffrn_standards_number 0
_exptl_absorpt_coefficient_mu 2.617
_exptl_absorpt_correction_T_max 0.7798
_exptl_absorpt_correction_T_min 0.5607
_exptl_absorpt_correction_type multi-scan
_exptl_absorpt_process_details 'SADABS (Sheldrick, 2008)'
_exptl_crystal_colour Colourless
_exptl_crystal_density_diffrn 1.844
_exptl_crystal_density_method 'not measured'
_exptl_crystal_description Irregular
_exptl_crystal_F_000 404
_exptl_crystal_size_max 0.25
_exptl_crystal_size_mid 0.10
_exptl_crystal_size_min 0.10
_refine_diff_density_max 0.551
_refine_diff_density_min -0.474
_refine_diff_density_rms 0.082
_refine_ls_extinction_method none
_refine_ls_goodness_of_fit_ref 1.033
_refine_ls_hydrogen_treatment constr
_refine_ls_matrix_type full
_refine_ls_number_parameters 64
_refine_ls_number_reflns 1656
_refine_ls_number_restraints 0
_refine_ls_restrained_S_all 1.033
_refine_ls_R_factor_all 0.0311
_refine_ls_R_factor_gt 0.0206
_refine_ls_shift/su_max 0.000
_refine_ls_shift/su_mean 0.000
_refine_ls_structure_factor_coef Fsqd
_refine_ls_weighting_details 'calc w=1/[\s^2^(Fo^2^)+(0.0230P)^2^+0.1551P] where P=(Fo^2^+2Fc^2^)/3'
_refine_ls_weighting_scheme calc
_refine_ls_wR_factor_gt 0.0538
_refine_ls_wR_factor_ref 0.0573
_reflns_number_gt 1179
_reflns_number_total 1656
_reflns_threshold_expression 'I > 2\s(I)'
_cod_data_source_file c2cc33206j.txt
_cod_data_source_block nb110478
_cod_original_sg_symbol_H-M 'P 21/c'
_cod_database_code 7112518

loop_
_symmetry_equiv_pos_as_xyz
'x, y, z'
'-x, y+1/2, -z+1/2'
'-x, -y, -z'
'x, -y-1/2, z-1/2'

loop_
_atom_site_label
_atom_site_type_symbol
_atom_site_fract_x
_atom_site_fract_y
_atom_site_fract_z
_atom_site_U_iso_or_equiv
_atom_site_adp_type
_atom_site_occupancy
_atom_site_symmetry_multiplicity
_atom_site_calc_flag
_atom_site_refinement_flags
Sn1 Sn 0.5000 0.5000 0.5000 0.01720(8) Uani 1 2 d S
Cl2 Cl 0.75576(10) 0.49717(7) 0.38902(4) 0.02740(14) Uani 1 1 d .
Cl1 Cl 0.31468(9) 0.71173(6) 0.39346(4) 0.02674(15) Uani 1 1 d .
P1 P 0.68708(9) 0.72113(7) 0.61071(4) 0.02086(15) Uani 1 1 d .
C1 C 0.8253(4) 0.6499(3) 0.72983(16) 0.0283(6) Uani 1 1 d .
H1A H 0.9314 0.5763 0.7172 0.042 Uiso 1 1 calc R
H1B H 0.7321 0.5949 0.7669 0.042 Uiso 1 1 calc R
H1C H 0.8877 0.7396 0.7703 0.042 Uiso 1 1 calc R
C2 C 0.5050(4) 0.8647(3) 0.63882(18) 0.0292(6) Uani 1 1 d .
H2A H 0.4233 0.8177 0.6852 0.044 Uiso 1 1 calc R
H2B H 0.4159 0.8963 0.5757 0.044 Uiso 1 1 calc R
H2C H 0.5767 0.9580 0.6708 0.044 Uiso 1 1 calc R
C3 C 0.8620(4) 0.8256(3) 0.54681(18) 0.0326(6) Uani 1 1 d .
H3A H 0.9204 0.9152 0.5887 0.049 Uiso 1 1 calc R
H3B H 0.7901 0.8650 0.4813 0.049 Uiso 1 1 calc R
H3C H 0.9708 0.7536 0.5356 0.049 Uiso 1 1 calc R

loop_
_atom_site_aniso_label
_atom_site_aniso_U_11
_atom_site_aniso_U_22
_atom_site_aniso_U_33
_atom_site_aniso_U_23
_atom_site_aniso_U_13
_atom_site_aniso_U_12
Sn1 0.01818(13) 0.01671(12) 0.01656(12) 0.00093(8) 0.00270(8) 0.00127(9)
Cl2 0.0263(3) 0.0317(3) 0.0267(3) 0.0012(2) 0.0115(2) 0.0012(3)
Cl1 0.0308(4) 0.0222(3) 0.0252(3) 0.0045(2) -0.0007(3) 0.0054(2)
P1 0.0216(4) 0.0192(3) 0.0215(3) -0.0006(2) 0.0031(3) 0.0000(3)
C1 0.0302(14) 0.0290(13) 0.0233(10) -0.0027(10) -0.0012(10) 0.0008(11)
C2 0.0320(14) 0.0227(13) 0.0331(12) -0.0053(10) 0.0062(11) 0.0039(11)
C3 0.0351(15) 0.0240(13) 0.0408(14) 0.0001(11) 0.0125(12) -0.0055(12)

loop_
_atom_type_symbol
_atom_type_description
_atom_type_scat_dispersion_real
_atom_type_scat_dispersion_imag
_atom_type_scat_source
Cl Cl 0.1484 0.1585 'International Tables Vol C Tables 4.2.6.8 and 6.1.1.4'
Sn Sn -0.6537 1.4246 'International Tables Vol C Tables 4.2.6.8 and 6.1.1.4'
C C 0.0033 0.0016 'International Tables Vol C Tables 4.2.6.8 and 6.1.1.4'
P P 0.1023 0.0942 'International Tables Vol C Tables 4.2.6.8 and 6.1.1.4'
H H 0.0000 0.0000 'International Tables Vol C Tables 4.2.6.8 and 6.1.1.4'

loop_
_geom_angle_atom_site_label_1
_geom_angle_atom_site_label_2
_geom_angle_atom_site_label_3
_geom_angle
_geom_angle_site_symmetry_1
_geom_angle_site_symmetry_3
Cl2 Sn1 Cl2 180.0 3_666 .
Cl2 Sn1 Cl1 89.47(2) 3_666 3_666
Cl2 Sn1 Cl1 90.53(2) . 3_666
Cl2 Sn1 Cl1 90.53(2) 3_666 .
Cl2 Sn1 Cl1 89.47(2) . .
Cl1 Sn1 Cl1 180.00(2) 3_666 .
Cl2 Sn1 P1 92.00(2) 3_666 3_666
Cl2 Sn1 P1 88.00(2) . 3_666
Cl1 Sn1 P1 87.22(2) 3_666 3_666
Cl1 Sn1 P1 92.78(2) . 3_666
Cl2 Sn1 P1 88.00(2) 3_666 .
Cl2 Sn1 P1 92.00(2) . .
Cl1 Sn1 P1 92.78(2) 3_666 .
Cl1 Sn1 P1 87.22(2) . .
P1 Sn1 P1 180.000(17) 3_666 .
C3 P1 C1 108.01(12) . .
C3 P1 C2 106.92(12) . .
C1 P1 C2 107.46(11) . .
C3 P1 Sn1 111.97(8) . .
C1 P1 Sn1 112.98(8) . .
C2 P1 Sn1 109.23(8) . .
P1 C1 H1A 109.5 . .
P1 C1 H1B 109.5 . .
H1A C1 H1B 109.5 . .
P1 C1 H1C 109.5 . .
H1A C1 H1C 109.5 . .
H1B C1 H1C 109.5 . .
P1 C2 H2A 109.5 . .
P1 C2 H2B 109.5 . .
H2A C2 H2B 109.5 . .
P1 C2 H2C 109.5 . .
H2A C2 H2C 109.5 . .
H2B C2 H2C 109.5 . .
P1 C3 H3A 109.5 . .
P1 C3 H3B 109.5 . .
H3A C3 H3B 109.5 . .
P1 C3 H3C 109.5 . .
H3A C3 H3C 109.5 . .
H3B C3 H3C 109.5 . .

loop_
_geom_bond_atom_site_label_1
_geom_bond_atom_site_label_2
_geom_bond_distance
_geom_bond_site_symmetry_2
Sn1 Cl2 2.4565(7) 3_666
Sn1 Cl2 2.4565(7) .
Sn1 Cl1 2.4762(6) 3_666
Sn1 Cl1 2.4762(6) .
Sn1 P1 2.5654(7) 3_666
Sn1 P1 2.5654(7) .
P1 C3 1.798(2) .
P1 C1 1.798(2) .
P1 C2 1.804(2) .
C1 H1A 0.9800 .
C1 H1B 0.9800 .
C1 H1C 0.9800 .
C2 H2A 0.9800 .
C2 H2B 0.9800 .
C2 H2C 0.9800 .
C3 H3A 0.9800 .
C3 H3B 0.9800 .
C3 H3C 0.9800 .
